data_4349055
loop_
_publ_author_name
'Wallen, Christian M.'
'Wielizcko, Marika'
'Bacsa, John'
'Scarborough, Christopher C.'

_publ_section_title
;
 Heterotrimetallic sandwich complexes supported by sulfonamido ligands
;
_journal_issue 1
_journal_name_full 'Inorganic Chemistry Frontiers'
_journal_page_first 142
_journal_paper_doi 10.1039/C5QI00233H
_journal_volume 3
_journal_year 2016
_chemical_formula_moiety 'C36 H78 Co2 Mg1 N8 O12 S6'
_chemical_formula_sum 'C36 H78 Co2 Mg N8 O12 S6'
_chemical_formula_weight 1149.59
_space_group_crystal_system trigonal
_space_group_IT_number 148
_space_group_name_Hall '-R 3'
_space_group_name_H-M_alt 'R -3 :H'
_atom_sites_solution_hydrogens mixed
_audit_creation_date 2015-10-28
_audit_creation_method
;
Olex2 1.2-dev
(compiled 2015.09.30 svn.r3233 for OlexSys, GUI svn.r5103)
;
_audit_update_record
;
2015-10-30 deposited with the CCDC.
2015-11-26 downloaded from the CCDC.
;
_cell_angle_alpha 90
_cell_angle_beta 90
_cell_angle_gamma 120
_cell_formula_units_Z 3
_cell_length_a 12.684(2)
_cell_length_b 12.684(2)
_cell_length_c 27.867(6)
_cell_measurement_reflns_used 9896
_cell_measurement_temperature 100(2)
_cell_measurement_theta_max 45.226
_cell_measurement_theta_min 2.362
_cell_volume 3882.7(12)
_computing_cell_refinement 'SAINT v8.34A (Bruker, 2013)'
_computing_data_collection 'APEX2 v2014.11 (Bruker, 2014)'
_computing_data_reduction 'SAINT v8.34A (Bruker, 2013)'
_computing_molecular_graphics 'Olex2 (Dolomanov et al., 2009)'
_computing_publication_material 'Olex2 (Dolomanov et al., 2009)'
_computing_structure_refinement 'SHELXL-2014/7 (Sheldrick, 2014)'
_computing_structure_solution 'SHELXT-2014/4 (Sheldrick, 2015)'
_diffrn_ambient_temperature 100(2)
_diffrn_detector_area_resol_mean 512
_diffrn_measured_fraction_theta_full 0.994
_diffrn_measured_fraction_theta_max 0.994
_diffrn_measurement_device_type 'Bruker APEX-II CCD'
_diffrn_measurement_method '\f and \w scans'
_diffrn_radiation_monochromator graphite
_diffrn_radiation_type MoK\a
_diffrn_radiation_wavelength 0.71073
_diffrn_reflns_av_R_equivalents 0.0362
_diffrn_reflns_av_unetI/netI 0.0271
_diffrn_reflns_Laue_measured_fraction_full 0.994
_diffrn_reflns_Laue_measured_fraction_max 0.994
_diffrn_reflns_limit_h_max 25
_diffrn_reflns_limit_h_min -24
_diffrn_reflns_limit_k_max 25
_diffrn_reflns_limit_k_min -24
_diffrn_reflns_limit_l_max 48
_diffrn_reflns_limit_l_min -54
_diffrn_reflns_number 39376
_diffrn_reflns_point_group_measured_fraction_full 0.994
_diffrn_reflns_point_group_measured_fraction_max 0.994
_diffrn_reflns_theta_full 26.000
_diffrn_reflns_theta_max 45.276
_diffrn_reflns_theta_min 2.361
_diffrn_source 'fine-focus sealed tube'
_diffrn_source_current 35
_diffrn_source_voltage 45
_diffrn_standards_number 0
_exptl_absorpt_coefficient_mu 0.957
_exptl_absorpt_correction_T_max 0.7489
_exptl_absorpt_correction_T_min 0.6633
_exptl_absorpt_correction_type multi-scan
_exptl_absorpt_process_details
;
SADABS-2014/5 (Bruker,2014/5) was used for absorption correction.
wR2(int) was 0.0848 before and 0.0460 after correction.
The Ratio of minimum to maximum transmission is 0.8857.
The \l/2 correction factor is 0.00150.
;
_exptl_crystal_colour violet
_exptl_crystal_colour_primary violet
_exptl_crystal_density_diffrn 1.475
_exptl_crystal_description prism
_exptl_crystal_F_000 1824
_exptl_crystal_size_max 0.321
_exptl_crystal_size_mid 0.245
_exptl_crystal_size_min 0.208
_refine_diff_density_max 1.467
_refine_diff_density_min -0.810
_refine_diff_density_rms 0.101
_refine_ls_extinction_method none
_refine_ls_goodness_of_fit_ref 1.059
_refine_ls_hydrogen_treatment mixed
_refine_ls_matrix_type full
_refine_ls_number_parameters 115
_refine_ls_number_reflns 7192
_refine_ls_number_restraints 6
_refine_ls_restrained_S_all 1.059
_refine_ls_R_factor_all 0.0418
_refine_ls_R_factor_gt 0.0325
_refine_ls_shift/su_max 0.003
_refine_ls_shift/su_mean 0.000
_refine_ls_structure_factor_coef Fsqd
_refine_ls_weighting_details 'w=1/[\s^2^(Fo^2^)+(0.0430P)^2^+2.6549P] where P=(Fo^2^+2Fc^2^)/3'
_refine_ls_weighting_scheme calc
_refine_ls_wR_factor_gt 0.0797
_refine_ls_wR_factor_ref 0.0856
_reflns_Friedel_coverage 0.000
_reflns_number_gt 6105
_reflns_number_total 7192
_reflns_threshold_expression 'I > 2\s(I)'
_cod_data_source_file c5qi00233h2.cif
_cod_data_source_block CoMgCoBus
_cod_original_cell_volume 3882.7(16)
_cod_original_sg_symbol_H-M 'R -3'
_cod_database_code 4349055
_shelx_space_group_comment
;
The symmetry employed for this shelxl refinement is uniquely defined
by the following loop, which should always be used as a source of
symmetry information in preference to the above space-group names.
They are only intended as comments.
;
_shelx_estimated_absorpt_t_max 0.826
_shelx_estimated_absorpt_t_min 0.749
_olex2_refinement_description
;
1. Fixed Uiso
 At 1.5 times of:
  All C(H,H,H) groups
2. Restrained distances
 C1-H1A \\sim C1-H1B \\sim C2-H2A \\sim C2-H2B
 with sigma of 0.002
3. Uiso/Uaniso restraints and constraints
Uiso(H1A) = Uiso(H1B) = Uiso(H2A) = Uiso(H2B)
4.a Idealised Me refined as rotating group:
 C6(H6A,H6B,H6C), C4(H4A,H4B,H4C), C5(H5A,H5B,H5C)
;
_shelx_shelxl_version_number 2014/7
_olex2_diffrn_ambient_temperature_device 'Oxford Cryosystems'
_olex2_exptl_crystal_mounting_method 'The crystal was mounted on a MITIGEN holder with paratone oil'
_olex2_submission_original_sample_id MgCoBus
_olex2_submission_special_instructions 'No special instructions were received'

loop_
_space_group_symop_operation_xyz
'x, y, z'
'-y, x-y, z'
'-x+y, -x, z'
'x+2/3, y+1/3, z+1/3'
'-y+2/3, x-y+1/3, z+1/3'
'-x+y+2/3, -x+1/3, z+1/3'
'x+1/3, y+2/3, z+2/3'
'-y+1/3, x-y+2/3, z+2/3'
'-x+y+1/3, -x+2/3, z+2/3'
'-x, -y, -z'
'y, -x+y, -z'
'x-y, x, -z'
'-x+2/3, -y+1/3, -z+1/3'
'y+2/3, -x+y+1/3, -z+1/3'
'x-y+2/3, x+1/3, -z+1/3'
'-x+1/3, -y+2/3, -z+2/3'
'y+1/3, -x+y+2/3, -z+2/3'
'x-y+1/3, x+2/3, -z+2/3'

loop_
_atom_site_label
_atom_site_type_symbol
_atom_site_fract_x
_atom_site_fract_y
_atom_site_fract_z
_atom_site_U_iso_or_equiv
_atom_site_adp_type
_atom_site_occupancy
_atom_site_site_symmetry_order
_atom_site_calc_flag
_atom_site_refinement_flags_posn
_atom_site_refinement_flags_adp
_atom_site_refinement_flags_occupancy
Co1 Co 1.0000 1.0000 0.37763(2) 0.00776(3) Uani 1 3 d S T P
S1 S 0.79053(2) 1.01255(2) 0.41967(2) 0.00852(3) Uani 1 1 d . . .
Mg1 Mg 1.0000 1.0000 0.5000 0.00735(8) Uani 1 6 d S T P
O1 O 0.86703(4) 1.01044(5) 0.45883(2) 0.01092(7) Uani 1 1 d . . .
O2 O 0.66752(5) 0.91046(5) 0.41822(2) 0.01515(8) Uani 1 1 d . . .
N1 N 1.0000 1.0000 0.30203(3) 0.01042(12) Uani 1 3 d S T P
N2 N 0.86568(5) 1.03196(6) 0.37236(2) 0.01179(8) Uani 1 1 d . . .
C1 C 0.91159(6) 1.03832(7) 0.28787(2) 0.01371(10) Uani 1 1 d D . .
H1A H 0.8805(13) 1.0072(13) 0.2575(3) 0.0204(16) Uiso 1 1 d D . .
H1B H 0.9532(13) 1.1230(7) 0.2853(5) 0.0204(16) Uiso 1 1 d D . .
C2 C 0.80862(6) 0.99426(8) 0.32468(2) 0.01581(11) Uani 1 1 d D . .
H2A H 0.7630(12) 0.9096(7) 0.3229(5) 0.0204(16) Uiso 1 1 d D . .
H2B H 0.7599(11) 1.0276(12) 0.3169(5) 0.0204(16) Uiso 1 1 d D . .
C3 C 0.77917(6) 1.14831(6) 0.42988(3) 0.01365(10) Uani 1 1 d . . .
C6 C 0.71304(10) 1.13434(10) 0.47736(3) 0.02475(16) Uani 1 1 d . . .
H6A H 0.7616 1.1299 0.5038 0.037 Uiso 1 1 calc GR . .
H6B H 0.6335 1.0596 0.4766 0.037 Uiso 1 1 calc GR . .
H6C H 0.7016 1.2045 0.4821 0.037 Uiso 1 1 calc GR . .
C4 C 0.70694(10) 1.16005(9) 0.38833(3) 0.02426(16) Uani 1 1 d . . .
H4A H 0.6290 1.0842 0.3851 0.036 Uiso 1 1 calc GR . .
H4B H 0.7535 1.1760 0.3585 0.036 Uiso 1 1 calc GR . .
H4C H 0.6921 1.2275 0.3947 0.036 Uiso 1 1 calc GR . .
C5 C 0.90812(9) 1.25666(8) 0.43224(4) 0.02757(18) Uani 1 1 d . . .
H5A H 0.9502 1.2634 0.4019 0.041 Uiso 1 1 calc GR . .
H5B H 0.9523 1.2450 0.4586 0.041 Uiso 1 1 calc GR . .
H5C H 0.9049 1.3313 0.4377 0.041 Uiso 1 1 calc GR . .

loop_
_atom_site_aniso_label
_atom_site_aniso_U_11
_atom_site_aniso_U_22
_atom_site_aniso_U_33
_atom_site_aniso_U_23
_atom_site_aniso_U_13
_atom_site_aniso_U_12
Co1 0.00837(4) 0.00837(4) 0.00655(5) 0.000 0.000 0.00419(2)
S1 0.00779(5) 0.01011(5) 0.00811(6) 0.00016(4) -0.00082(4) 0.00482(4)
Mg1 0.00760(11) 0.00760(11) 0.00683(19) 0.000 0.000 0.00380(6)
O1 0.01143(16) 0.01389(17) 0.00947(17) -0.00003(13) -0.00253(12) 0.00784(14)
O2 0.00928(16) 0.01526(19) 0.0160(2) 0.00050(15) -0.00188(14) 0.00244(14)
N1 0.01163(19) 0.01163(19) 0.0080(3) 0.000 0.000 0.00582(9)
N2 0.01134(18) 0.0186(2) 0.00775(18) -0.00117(15) -0.00086(14) 0.00924(17)
C1 0.0168(2) 0.0189(3) 0.0082(2) 0.00101(18) -0.00102(17) 0.0109(2)
C2 0.0133(2) 0.0259(3) 0.0093(2) -0.0022(2) -0.00258(17) 0.0106(2)
C3 0.0173(2) 0.0152(2) 0.0131(2) 0.00114(18) 0.00023(18) 0.0117(2)
C6 0.0375(4) 0.0335(4) 0.0171(3) 0.0016(3) 0.0067(3) 0.0281(4)
C4 0.0351(4) 0.0318(4) 0.0195(3) 0.0013(3) -0.0049(3) 0.0270(4)
C5 0.0252(4) 0.0120(3) 0.0429(5) -0.0010(3) -0.0026(3) 0.0074(3)

loop_
_atom_type_symbol
_atom_type_description
_atom_type_scat_dispersion_real
_atom_type_scat_dispersion_imag
_atom_type_scat_source
C C 0.0033 0.0016 'International Tables Vol C Tables 4.2.6.8 and 6.1.1.4'
H H 0.0000 0.0000 'International Tables Vol C Tables 4.2.6.8 and 6.1.1.4'
Co Co 0.3494 0.9721 'International Tables Vol C Tables 4.2.6.8 and 6.1.1.4'
Mg Mg 0.0486 0.0363 'International Tables Vol C Tables 4.2.6.8 and 6.1.1.4'
N N 0.0061 0.0033 'International Tables Vol C Tables 4.2.6.8 and 6.1.1.4'
O O 0.0106 0.0060 'International Tables Vol C Tables 4.2.6.8 and 6.1.1.4'
S S 0.1246 0.1234 'International Tables Vol C Tables 4.2.6.8 and 6.1.1.4'

loop_
_geom_angle_atom_site_label_1
_geom_angle_atom_site_label_2
_geom_angle_atom_site_label_3
_geom_angle
_geom_angle_site_symmetry_1
_geom_angle_site_symmetry_3
N2 Co1 N1 85.662(17) . .
N2 Co1 N1 85.662(17) 3_675 .
N2 Co1 N1 85.662(17) 2_765 .
N2 Co1 N2 119.433(5) . 3_675
N2 Co1 N2 119.434(5) 3_675 2_765
N2 Co1 N2 119.434(4) . 2_765
O1 S1 N2 105.75(3) . .
O1 S1 C3 105.45(3) . .
O2 S1 O1 115.52(3) . .
O2 S1 N2 114.51(3) . .
O2 S1 C3 106.92(3) . .
N2 S1 C3 108.14(3) . .
O1 Mg1 O1 87.05(2) 12_656 .
O1 Mg1 O1 180.0 12_656 3_675
O1 Mg1 O1 92.95(2) 2_765 3_675
O1 Mg1 O1 92.95(2) 11_566 10_776
O1 Mg1 O1 92.95(2) 2_765 .
O1 Mg1 O1 87.05(2) 2_765 10_776
O1 Mg1 O1 87.05(2) 10_776 3_675
O1 Mg1 O1 92.95(2) 11_566 12_656
O1 Mg1 O1 87.05(2) 11_566 .
O1 Mg1 O1 92.95(2) 10_776 12_656
O1 Mg1 O1 180.0 10_776 .
O1 Mg1 O1 87.05(2) 11_566 3_675
O1 Mg1 O1 92.95(2) 3_675 .
O1 Mg1 O1 180.0 11_566 2_765
O1 Mg1 O1 87.05(2) 2_765 12_656
S1 O1 Mg1 165.08(3) . .
C1 N1 Co1 105.45(4) . .
C1 N1 Co1 105.45(4) 2_765 .
C1 N1 Co1 105.45(4) 3_675 .
C1 N1 C1 113.18(4) 2_765 3_675
C1 N1 C1 113.17(4) 2_765 .
C1 N1 C1 113.18(4) 3_675 .
S1 N2 Co1 115.45(3) . .
C2 N2 Co1 109.88(4) . .
C2 N2 S1 122.97(5) . .
N1 C1 H1A 109.4(9) . .
N1 C1 H1B 108.2(10) . .
N1 C1 C2 110.45(6) . .
H1A C1 H1B 107.1(12) . .
C2 C1 H1A 110.5(9) . .
C2 C1 H1B 111.1(9) . .
N2 C2 C1 107.16(6) . .
N2 C2 H2A 110.0(9) . .
N2 C2 H2B 113.0(9) . .
C1 C2 H2A 108.0(9) . .
C1 C2 H2B 108.5(9) . .
H2A C2 H2B 109.9(13) . .
C6 C3 S1 108.90(5) . .
C6 C3 C4 110.24(7) . .
C4 C3 S1 107.96(5) . .
C5 C3 S1 107.64(5) . .
C5 C3 C6 110.27(8) . .
C5 C3 C4 111.73(7) . .
C3 C6 H6A 109.5 . .
C3 C6 H6B 109.5 . .
C3 C6 H6C 109.5 . .
H6A C6 H6B 109.5 . .
H6A C6 H6C 109.5 . .
H6B C6 H6C 109.5 . .
C3 C4 H4A 109.5 . .
C3 C4 H4B 109.5 . .
C3 C4 H4C 109.5 . .
H4A C4 H4B 109.5 . .
H4A C4 H4C 109.5 . .
H4B C4 H4C 109.5 . .
C3 C5 H5A 109.5 . .
C3 C5 H5B 109.5 . .
C3 C5 H5C 109.5 . .
H5A C5 H5B 109.5 . .
H5A C5 H5C 109.5 . .
H5B C5 H5C 109.5 . .

loop_
_geom_bond_atom_site_label_1
_geom_bond_atom_site_label_2
_geom_bond_distance
_geom_bond_site_symmetry_2
Co1 N1 2.1069(10) .
Co1 N2 1.9440(7) .
Co1 N2 1.9440(7) 3_675
Co1 N2 1.9440(6) 2_765
S1 O1 1.4694(5) .
S1 O2 1.4465(6) .
S1 N2 1.5725(6) .
S1 C3 1.8208(7) .
Mg1 O1 2.0981(5) 3_675
Mg1 O1 2.0981(5) 12_656
Mg1 O1 2.0981(5) 2_765
Mg1 O1 2.0981(5) .
Mg1 O1 2.0981(5) 10_776
Mg1 O1 2.0981(5) 11_566
N1 C1 1.4814(8) 2_765
N1 C1 1.4814(7) .
N1 C1 1.4814(8) 3_675
N2 C2 1.4735(9) .
C1 H1A 0.933(7) .
C1 H1B 0.933(7) .
C1 C2 1.5300(10) .
C2 H2A 0.932(7) .
C2 H2B 0.933(7) .
C3 C6 1.5290(11) .
C3 C4 1.5291(11) .
C3 C5 1.5232(12) .
C6 H6A 0.9800 .
C6 H6B 0.9800 .
C6 H6C 0.9800 .
C4 H4A 0.9800 .
C4 H4B 0.9800 .
C4 H4C 0.9800 .
C5 H5A 0.9800 .
C5 H5B 0.9800 .
C5 H5C 0.9800 .

loop_
_geom_torsion_atom_site_label_1
_geom_torsion_atom_site_label_2
_geom_torsion_atom_site_label_3
_geom_torsion_atom_site_label_4
_geom_torsion
_geom_torsion_site_symmetry_1
Co1 N1 C1 C2 -32.26(6) .
Co1 N2 C2 C1 -43.62(7) .
S1 N2 C2 C1 175.18(5) .
O1 S1 N2 Co1 16.74(4) .
O1 S1 N2 C2 156.00(6) .
O1 S1 C3 C6 -63.82(7) .
O1 S1 C3 C4 176.49(6) .
O1 S1 C3 C5 55.72(7) .
O2 S1 O1 Mg1 111.12(13) .
O2 S1 N2 Co1 -111.62(4) .
O2 S1 N2 C2 27.64(7) .
O2 S1 C3 C6 59.63(6) .
O2 S1 C3 C4 -60.06(6) .
O2 S1 C3 C5 179.18(6) .
N1 C1 C2 N2 50.75(8) .
N2 S1 O1 Mg1 -16.64(14) .
N2 S1 C3 C6 -176.59(6) .
N2 S1 C3 C4 63.72(6) .
N2 S1 C3 C5 -57.05(7) .
C1 N1 C1 C2 82.51(9) 2_765
C1 N1 C1 C2 -147.03(7) 3_675
C3 S1 O1 Mg1 -131.07(13) .
C3 S1 N2 Co1 129.31(4) .
C3 S1 N2 C2 -91.44(6) .
